data_7120777
loop_
_publ_author_name
'Friedrich, Jochen'
'Maichle-moessmer, Caecilia'
'Anwander, Reiner'

_publ_section_title
;
 Synthesis and derivatisation of ceric tris(tert-butoxy)siloxides
;
_journal_name_full 'Chem. Commun.'
_journal_paper_doi 10.1039/C7CC06499C
_journal_year 2017
_chemical_formula_sum 'C47 H104 Ce O15.5 Si3'
_chemical_formula_weight 1141.69
_chemical_properties_physical Air-sensitive
_space_group_crystal_system monoclinic
_space_group_IT_number 15
_space_group_name_Hall '-C 2yc'
_space_group_name_H-M_alt 'C 1 2/c 1'
_symmetry_space_group_name_Hall '-C 2yc'
_symmetry_space_group_name_H-M 'C 1 2/c 1'
_atom_sites_solution_hydrogens geom
_audit_creation_method SHELXL-2014/7
_audit_update_record
;
2017-08-08 deposited with the CCDC.
2017-10-11 downloaded from the CCDC.
;
_cell_angle_alpha 90
_cell_angle_beta 99.748(2)
_cell_angle_gamma 90
_cell_formula_units_Z 8
_cell_length_a 46.814(3)
_cell_length_b 13.9872(9)
_cell_length_c 19.1160(12)
_cell_measurement_reflns_used 9687
_cell_measurement_temperature 103(2)
_cell_measurement_theta_max 28.66
_cell_measurement_theta_min 2.192
_cell_volume 12336.4(14)
_computing_cell_refinement 'SAINT V8.37A (Bruker AXS Inc., 2015)'
_computing_data_collection 'APEX3 v2016.5-0 (Bruker AXS)'
_computing_data_reduction 'SAINT V8.37A (Bruker AXS Inc., 2015)'
_computing_structure_refinement 'SHELXL-2014/7 (Sheldrick, 2014)'
_computing_structure_solution 'XT, VERSION 2014/5,SHELXS-13 (Sheldrick 2008)'
_diffrn_ambient_temperature 103(2)
_diffrn_measured_fraction_theta_full 0.999
_diffrn_measured_fraction_theta_max 0.998
_diffrn_measurement_device_type 'Bruker APEX II DUO'
_diffrn_measurement_method 'omega scans'
_diffrn_radiation_type MoK\a
_diffrn_radiation_wavelength 0.71073
_diffrn_reflns_av_R_equivalents 0.0484
_diffrn_reflns_av_unetI/netI 0.0242
_diffrn_reflns_Laue_measured_fraction_full 0.999
_diffrn_reflns_Laue_measured_fraction_max 0.998
_diffrn_reflns_limit_h_max 63
_diffrn_reflns_limit_h_min -63
_diffrn_reflns_limit_k_max 18
_diffrn_reflns_limit_k_min -18
_diffrn_reflns_limit_l_max 25
_diffrn_reflns_limit_l_min -25
_diffrn_reflns_number 149656
_diffrn_reflns_point_group_measured_fraction_full 0.999
_diffrn_reflns_point_group_measured_fraction_max 0.998
_diffrn_reflns_theta_full 25.242
_diffrn_reflns_theta_max 28.816
_diffrn_reflns_theta_min 1.822
_diffrn_source 'ImuS-focus sealed tube'
_exptl_absorpt_coefficient_mu 0.852
_exptl_absorpt_correction_T_max 0.7458
_exptl_absorpt_correction_T_min 0.6765
_exptl_absorpt_correction_type multi-scan
_exptl_absorpt_process_details sadbas
_exptl_crystal_colour colourless
_exptl_crystal_density_diffrn 1.229
_exptl_crystal_description block
_exptl_crystal_F_000 4880
_exptl_crystal_size_max 0.360
_exptl_crystal_size_mid 0.304
_exptl_crystal_size_min 0.217
_refine_diff_density_max 1.796
_refine_diff_density_min -0.671
_refine_diff_density_rms 0.074
_refine_ls_extinction_method none
_refine_ls_goodness_of_fit_ref 1.069
_refine_ls_hydrogen_treatment constr
_refine_ls_matrix_type full
_refine_ls_number_parameters 802
_refine_ls_number_reflns 16059
_refine_ls_number_restraints 848
_refine_ls_restrained_S_all 1.064
_refine_ls_R_factor_all 0.0373
_refine_ls_R_factor_gt 0.0296
_refine_ls_shift/su_max 0.004
_refine_ls_shift/su_mean 0.000
_refine_ls_structure_factor_coef Fsqd
_refine_ls_weighting_details 'w=1/[\s^2^(Fo^2^)+(0.0291P)^2^+21.8212P] where P=(Fo^2^+2Fc^2^)/3'
_refine_ls_weighting_scheme calc
_refine_ls_wR_factor_gt 0.0674
_refine_ls_wR_factor_ref 0.0712
_reflns_Friedel_coverage 0.000
_reflns_number_gt 13968
_reflns_number_total 16059
_reflns_threshold_expression 'I > 2\s(I)'
_cod_data_source_file c7cc06499c2.cif
_cod_data_source_block 4a_mo_JF265a_0ma
_cod_original_cell_volume 12336.3(14)
_cod_original_formula_sum 'C47 H104 Ce O15.50 Si3'
_cod_database_code 7120777
_shelx_shelxl_version_number 2014/7
_shelx_space_group_comment
;
The symmetry employed for this shelxl refinement is uniquely defined
by the following loop, which should always be used as a source of
symmetry information in preference to the above space-group names.
They are only intended as comments.
;
_shelx_estimated_absorpt_t_min 0.749
_shelx_estimated_absorpt_t_max 0.837

loop_
_space_group_symop_operation_xyz
'x, y, z'
'-x, y, -z+1/2'
'x+1/2, y+1/2, z'
'-x+1/2, y+1/2, -z+1/2'
'-x, -y, -z'
'x, -y, z-1/2'
'-x+1/2, -y+1/2, -z'
'x+1/2, -y+1/2, z-1/2'

loop_
_atom_site_label
_atom_site_type_symbol
_atom_site_fract_x
_atom_site_fract_y
_atom_site_fract_z
_atom_site_U_iso_or_equiv
_atom_site_adp_type
_atom_site_occupancy
_atom_site_site_symmetry_order
_atom_site_calc_flag
_atom_site_refinement_flags_posn
_atom_site_refinement_flags_adp
_atom_site_refinement_flags_occupancy
_atom_site_disorder_assembly
_atom_site_disorder_group
O1_3 O 0.5428(4) 0.1793(12) 0.6134(12) 0.027(2) Uani 0.422(16) 1 d D U P A 2
C1_3 C 0.5315(2) 0.2747(9) 0.6223(6) 0.0302(19) Uani 0.422(16) 1 d D U P A 2
C2_3 C 0.51146(18) 0.2652(6) 0.6765(7) 0.045(2) Uani 0.422(16) 1 d D U P A 2
H2A_3 H 0.5014 0.3260 0.6802 0.068 Uiso 0.422(16) 1 calc R U P A 2
H2B_3 H 0.5228 0.2487 0.7228 0.068 Uiso 0.422(16) 1 calc R U P A 2
H2C_3 H 0.4972 0.2148 0.6615 0.068 Uiso 0.422(16) 1 calc R U P A 2
C3_3 C 0.5559(4) 0.3457(13) 0.6467(10) 0.030(3) Uani 0.422(16) 1 d D U P A 2
H3A_3 H 0.5685 0.3501 0.6109 0.046 Uiso 0.422(16) 1 calc R U P A 2
H3B_3 H 0.5672 0.3239 0.6918 0.046 Uiso 0.422(16) 1 calc R U P A 2
H3C_3 H 0.5475 0.4087 0.6534 0.046 Uiso 0.422(16) 1 calc R U P A 2
C4_3 C 0.5154(3) 0.3015(8) 0.5499(6) 0.053(3) Uani 0.422(16) 1 d D U P A 2
H4A_3 H 0.5290 0.3045 0.5162 0.080 Uiso 0.422(16) 1 calc R U P A 2
H4B_3 H 0.5062 0.3641 0.5524 0.080 Uiso 0.422(16) 1 calc R U P A 2
H4C_3 H 0.5005 0.2534 0.5340 0.080 Uiso 0.422(16) 1 calc R U P A 2
O1_2 O 0.5461(3) 0.1825(9) 0.6061(9) 0.0262(16) Uani 0.578(16) 1 d D U P A 1
C1_2 C 0.53218(18) 0.2741(7) 0.6082(4) 0.0323(14) Uani 0.578(16) 1 d D U P A 1
C2_2 C 0.5513(3) 0.3456(11) 0.6533(8) 0.043(3) Uani 0.578(16) 1 d D U P A 1
H2D_2 H 0.5700 0.3499 0.6369 0.064 Uiso 0.578(16) 1 calc R U P A 1
H2E_2 H 0.5545 0.3249 0.7030 0.064 Uiso 0.578(16) 1 calc R U P A 1
H2F_2 H 0.5419 0.4085 0.6493 0.064 Uiso 0.578(16) 1 calc R U P A 1
C3_2 C 0.52580(19) 0.3085(5) 0.5311(4) 0.0449(16) Uani 0.578(16) 1 d D U P A 1
H3D_2 H 0.5441 0.3201 0.5140 0.067 Uiso 0.578(16) 1 calc R U P A 1
H3E_2 H 0.5146 0.3679 0.5283 0.067 Uiso 0.578(16) 1 calc R U P A 1
H3F_2 H 0.5147 0.2595 0.5015 0.067 Uiso 0.578(16) 1 calc R U P A 1
C4_2 C 0.50431(18) 0.2593(6) 0.6371(7) 0.064(2) Uani 0.578(16) 1 d D U P A 1
H4D_2 H 0.4947 0.3211 0.6403 0.096 Uiso 0.578(16) 1 calc R U P A 1
H4E_2 H 0.5087 0.2305 0.6844 0.096 Uiso 0.578(16) 1 calc R U P A 1
H4F_2 H 0.4915 0.2169 0.6053 0.096 Uiso 0.578(16) 1 calc R U P A 1
O101_1 O 0.4976(4) 0.7066(5) 0.7634(5) 0.113(3) Uani 0.5 1 d D U P B -1
C101_1 C 0.4973(4) 0.6258(9) 0.8062(7) 0.123(5) Uani 0.5 1 d D U P B -1
H10A_1 H 0.4778 0.6167 0.8187 0.147 Uiso 0.5 1 calc R U P B -1
H10B_1 H 0.5115 0.6331 0.8506 0.147 Uiso 0.5 1 calc R U P B -1
C102_1 C 0.5052(3) 0.5415(5) 0.7643(5) 0.075(3) Uani 0.5 1 d D U P B -1
H10C_1 H 0.5250 0.5187 0.7831 0.090 Uiso 0.5 1 calc R U P B -1
H10D_1 H 0.4914 0.4881 0.7654 0.090 Uiso 0.5 1 calc R U P B -1
C103_1 C 0.5033(2) 0.5805(5) 0.6912(5) 0.076(2) Uani 0.5 1 d D U P B -1
H10E_1 H 0.5212 0.5634 0.6728 0.092 Uiso 0.5 1 calc R U P B -1
H10F_1 H 0.4868 0.5501 0.6599 0.092 Uiso 0.5 1 calc R U P B -1
C104_1 C 0.4997(3) 0.6827(6) 0.6880(5) 0.088(3) Uani 0.5 1 d D U P B -1
H10G_1 H 0.4818 0.7010 0.6553 0.106 Uiso 0.5 1 calc R U P B -1
H10H_1 H 0.5166 0.7145 0.6730 0.106 Uiso 0.5 1 calc R U P B -1
C5 C 0.58887(5) 0.14194(16) 0.80520(11) 0.0267(4) Uani 1 1 d . U . . .
C6 C 0.57053(6) 0.12438(19) 0.86278(13) 0.0387(5) Uani 1 1 d . U . . .
H6A H 0.5571 0.1780 0.8639 0.058 Uiso 1 1 calc R U . . .
H6B H 0.5832 0.1188 0.9090 0.058 Uiso 1 1 calc R U . . .
H6C H 0.5595 0.0651 0.8524 0.058 Uiso 1 1 calc R U . . .
C7 C 0.61033(5) 0.06097(18) 0.80259(13) 0.0380(5) Uani 1 1 d . U . . .
H7A H 0.5998 0.0006 0.7931 0.057 Uiso 1 1 calc R U . . .
H7B H 0.6234 0.0568 0.8482 0.057 Uiso 1 1 calc R U . . .
H7C H 0.6216 0.0734 0.7648 0.057 Uiso 1 1 calc R U . . .
C8 C 0.60453(5) 0.23710(18) 0.81731(13) 0.0358(5) Uani 1 1 d . U . . .
H8A H 0.6159 0.2481 0.7794 0.054 Uiso 1 1 calc R U . . .
H8B H 0.6175 0.2360 0.8633 0.054 Uiso 1 1 calc R U . . .
H8C H 0.5903 0.2886 0.8170 0.054 Uiso 1 1 calc R U . . .
C9 C 0.54717(5) -0.05216(17) 0.63229(15) 0.0389(6) Uani 1 1 d . U . . .
C13 C 0.69584(5) -0.05288(16) 0.77066(13) 0.0355(5) Uani 1 1 d . U . . .
C17 C 0.74353(4) 0.13225(15) 0.62831(12) 0.0272(4) Uani 1 1 d . U . . .
C18 C 0.73553(5) 0.23429(16) 0.60531(14) 0.0358(5) Uani 1 1 d . U . . .
H18A H 0.7510 0.2619 0.5828 0.054 Uiso 1 1 calc R U . . .
H18B H 0.7332 0.2725 0.6469 0.054 Uiso 1 1 calc R U . . .
H18C H 0.7173 0.2342 0.5714 0.054 Uiso 1 1 calc R U . . .
C19 C 0.74798(5) 0.07136(19) 0.56487(14) 0.0393(6) Uani 1 1 d . U . . .
H19A H 0.7305 0.0740 0.5285 0.059 Uiso 1 1 calc R U . . .
H19B H 0.7517 0.0050 0.5802 0.059 Uiso 1 1 calc R U . . .
H19C H 0.7645 0.0959 0.5452 0.059 Uiso 1 1 calc R U . . .
C20 C 0.77060(5) 0.12947(18) 0.68532(14) 0.0375(5) Uani 1 1 d . U . . .
H20A H 0.7753 0.0630 0.6988 0.056 Uiso 1 1 calc R U . . .
H20B H 0.7671 0.1654 0.7270 0.056 Uiso 1 1 calc R U . . .
H20C H 0.7869 0.1583 0.6667 0.056 Uiso 1 1 calc R U . . .
C21 C 0.71238(4) 0.25063(16) 0.82463(11) 0.0264(4) Uani 1 1 d . U . . .
C22 C 0.68403(6) 0.2240(2) 0.84794(15) 0.0479(7) Uani 1 1 d . U . . .
H22A H 0.6684 0.2251 0.8068 0.072 Uiso 1 1 calc R U . . .
H22B H 0.6798 0.2700 0.8834 0.072 Uiso 1 1 calc R U . . .
H22C H 0.6856 0.1597 0.8686 0.072 Uiso 1 1 calc R U . . .
C23 C 0.73748(6) 0.2474(2) 0.88638(13) 0.0417(6) Uani 1 1 d . U . . .
H23A H 0.7556 0.2605 0.8691 0.062 Uiso 1 1 calc R U . . .
H23B H 0.7385 0.1839 0.9083 0.062 Uiso 1 1 calc R U . . .
H23C H 0.7345 0.2958 0.9216 0.062 Uiso 1 1 calc R U . . .
C24 C 0.71013(6) 0.34861(18) 0.79071(15) 0.0454(6) Uani 1 1 d . U . . .
H24A H 0.7286 0.3649 0.7759 0.068 Uiso 1 1 calc R U . . .
H24B H 0.7057 0.3960 0.8251 0.068 Uiso 1 1 calc R U . . .
H24C H 0.6947 0.3484 0.7492 0.068 Uiso 1 1 calc R U . . .
C25 C 0.57706(4) 0.58125(14) 0.50721(11) 0.0241(4) Uani 1 1 d . U . . .
C26 C 0.55284(5) 0.58494(19) 0.55139(14) 0.0384(6) Uani 1 1 d . U . . .
H26A H 0.5402 0.6398 0.5365 0.058 Uiso 1 1 calc R U . . .
H26B H 0.5613 0.5915 0.6017 0.058 Uiso 1 1 calc R U . . .
H26C H 0.5415 0.5259 0.5444 0.058 Uiso 1 1 calc R U . . .
C27 C 0.56488(6) 0.56397(18) 0.42954(13) 0.0431(6) Uani 1 1 d . U . . .
H27A H 0.5518 0.6164 0.4115 0.065 Uiso 1 1 calc R U . . .
H27B H 0.5542 0.5035 0.4246 0.065 Uiso 1 1 calc R U . . .
H27C H 0.5808 0.5609 0.4023 0.065 Uiso 1 1 calc R U . . .
C28 C 0.59414(5) 0.67425(15) 0.51568(12) 0.0298(4) Uani 1 1 d . U . . .
H28A H 0.6103 0.6702 0.4892 0.045 Uiso 1 1 calc R U . . .
H28B H 0.6017 0.6851 0.5660 0.045 Uiso 1 1 calc R U . . .
H28C H 0.5814 0.7274 0.4973 0.045 Uiso 1 1 calc R U . . .
C29 C 0.62124(5) 0.55638(15) 0.73550(10) 0.0264(4) Uani 1 1 d . U . . .
C30 C 0.59815(6) 0.5417(2) 0.78157(14) 0.0472(7) Uani 1 1 d . U . . .
H30A H 0.5811 0.5805 0.7632 0.071 Uiso 1 1 calc R U . . .
H30B H 0.6058 0.5610 0.8304 0.071 Uiso 1 1 calc R U . . .
H30C H 0.5927 0.4740 0.7808 0.071 Uiso 1 1 calc R U . . .
C31 C 0.64733(6) 0.4939(2) 0.76172(12) 0.0416(6) Uani 1 1 d . U . . .
H31A H 0.6413 0.4267 0.7611 0.062 Uiso 1 1 calc R U . . .
H31B H 0.6558 0.5124 0.8103 0.062 Uiso 1 1 calc R U . . .
H31C H 0.6618 0.5020 0.7307 0.062 Uiso 1 1 calc R U . . .
C32 C 0.62992(6) 0.66073(17) 0.73398(13) 0.0409(6) Uani 1 1 d . U . . .
H32A H 0.6442 0.6686 0.7023 0.061 Uiso 1 1 calc R U . . .
H32B H 0.6384 0.6814 0.7820 0.061 Uiso 1 1 calc R U . . .
H32C H 0.6128 0.6996 0.7166 0.061 Uiso 1 1 calc R U . . .
C33 C 0.67260(4) 0.54516(14) 0.55358(11) 0.0219(4) Uani 1 1 d . U . . .
C34 C 0.69505(5) 0.47665(18) 0.59240(13) 0.0336(5) Uani 1 1 d . U . . .
H34A H 0.6865 0.4127 0.5931 0.050 Uiso 1 1 calc R U . . .
H34B H 0.7013 0.4990 0.6412 0.050 Uiso 1 1 calc R U . . .
H34C H 0.7118 0.4741 0.5679 0.050 Uiso 1 1 calc R U . . .
C35 C 0.68501(5) 0.64552(17) 0.55116(14) 0.0359(5) Uani 1 1 d . U . . .
H35A H 0.7017 0.6439 0.5264 0.054 Uiso 1 1 calc R U . . .
H35B H 0.6912 0.6690 0.5997 0.054 Uiso 1 1 calc R U . . .
H35C H 0.6701 0.6882 0.5259 0.054 Uiso 1 1 calc R U . . .
C36 C 0.66137(5) 0.50991(17) 0.47851(11) 0.0308(5) Uani 1 1 d . U . . .
H36A H 0.6468 0.5547 0.4547 0.046 Uiso 1 1 calc R U . . .
H36B H 0.6526 0.4466 0.4807 0.046 Uiso 1 1 calc R U . . .
H36C H 0.6775 0.5058 0.4520 0.046 Uiso 1 1 calc R U . . .
C37 C 0.67396(8) 0.2580(2) 0.44893(15) 0.0539(8) Uani 1 1 d . U . . .
H37A H 0.6866 0.2027 0.4465 0.081 Uiso 1 1 calc R U . . .
H37B H 0.6856 0.3166 0.4536 0.081 Uiso 1 1 calc R U . . .
H37C H 0.6595 0.2612 0.4055 0.081 Uiso 1 1 calc R U . . .
C42 C 0.66149(6) 0.02709(17) 0.50748(14) 0.0394(6) Uani 1 1 d . U . . .
H42A H 0.6784 0.0708 0.5143 0.047 Uiso 0.71(5) 1 calc R U P C 1
H42B H 0.6525 0.0277 0.4567 0.047 Uiso 0.71(5) 1 calc R U P C 1
H42C H 0.6809 0.0544 0.5254 0.047 Uiso 0.29(5) 1 calc R U P C 2
H42D H 0.6553 0.0475 0.4576 0.047 Uiso 0.29(5) 1 calc R U P C 2
C44 C 0.64046(6) -0.11176(16) 0.54947(15) 0.0426(6) Uani 1 1 d . U . . .
H44A H 0.6261 -0.1236 0.5060 0.051 Uiso 0.71(5) 1 calc R U P C 1
H44B H 0.6428 -0.1702 0.5791 0.051 Uiso 0.71(5) 1 calc R U P C 1
H44C H 0.6476 -0.1645 0.5824 0.051 Uiso 0.29(5) 1 calc R U P C 2
H44D H 0.6234 -0.1347 0.5157 0.051 Uiso 0.29(5) 1 calc R U P C 2
C45 C 0.63245(5) -0.02606(14) 0.59015(12) 0.0287(4) Uani 1 1 d . U . . .
H45A H 0.6114 -0.0253 0.5914 0.034 Uiso 1 1 calc R U . . .
H45B H 0.6432 -0.0265 0.6395 0.034 Uiso 1 1 calc R U . . .
O1 O 0.60298(3) 0.16644(9) 0.64096(7) 0.0200(3) Uani 1 1 d . U . . .
O3 O 0.56853(3) 0.14795(10) 0.73996(7) 0.0238(3) Uani 1 1 d . U . . .
O4 O 0.57023(3) 0.01712(10) 0.63759(8) 0.0270(3) Uani 1 1 d . U . . .
O5 O 0.67277(3) 0.19388(9) 0.67058(7) 0.0193(3) Uani 1 1 d . U . . .
O6 O 0.68359(3) 0.03295(10) 0.73641(7) 0.0231(3) Uani 1 1 d . U . . .
O7 O 0.71994(3) 0.08787(10) 0.65590(7) 0.0229(3) Uani 1 1 d . U . . .
O8 O 0.71952(3) 0.18299(10) 0.77339(7) 0.0236(3) Uani 1 1 d . U . . .
O9 O 0.62863(3) 0.37565(9) 0.60375(7) 0.0182(3) Uani 1 1 d . U . . .
O10 O 0.59554(3) 0.50015(9) 0.52914(7) 0.0192(3) Uani 1 1 d . U . . .
O11 O 0.60777(3) 0.52907(10) 0.66519(7) 0.0212(3) Uani 1 1 d . U . . .
O12 O 0.64922(3) 0.55427(9) 0.59313(7) 0.0192(3) Uani 1 1 d . U . . .
O13 O 0.66002(3) 0.24871(10) 0.50755(7) 0.0260(3) Uani 1 1 d . U . . .
O14 O 0.59604(3) 0.21643(10) 0.48519(8) 0.0284(3) Uani 1 1 d . U . . .
O15 O 0.64072(3) 0.05630(9) 0.55122(7) 0.0237(3) Uani 1 1 d . U . . .
Si1 Si 0.57235(2) 0.13026(4) 0.65788(3) 0.01966(10) Uani 1 1 d . U . . .
Si2 Si 0.69871(2) 0.12755(4) 0.70889(3) 0.01761(10) Uani 1 1 d . U . . .
Si3 Si 0.62105(2) 0.48753(3) 0.59802(3) 0.01474(9) Uani 1 1 d . U . . .
Ce1 Ce 0.63654(2) 0.22693(2) 0.59017(2) 0.01431(3) Uani 1 1 d . U . . .
C14 C 0.70353(8) -0.1193(2) 0.7107(2) 0.0404(9) Uani 0.739(5) 1 d . U P D 1
H14A H 0.6858 -0.1361 0.6780 0.061 Uiso 0.739(5) 1 calc R U P D 1
H14B H 0.7128 -0.1778 0.7319 0.061 Uiso 0.739(5) 1 calc R U P D 1
H14C H 0.7168 -0.0859 0.6847 0.061 Uiso 0.739(5) 1 calc R U P D 1
C12 C 0.5366(3) -0.0660(11) 0.5515(6) 0.066(3) Uani 0.578(16) 1 d . U P A 1
H12A H 0.5289 -0.0055 0.5304 0.099 Uiso 0.578(16) 1 calc R U P A 1
H12B H 0.5214 -0.1148 0.5440 0.099 Uiso 0.578(16) 1 calc R U P A 1
H12C H 0.5529 -0.0865 0.5290 0.099 Uiso 0.578(16) 1 calc R U P A 1
C11 C 0.5640(3) -0.1463(10) 0.6610(9) 0.046(2) Uani 0.578(16) 1 d . U P A 1
H11A H 0.5506 -0.2007 0.6548 0.069 Uiso 0.578(16) 1 calc R U P A 1
H11B H 0.5720 -0.1385 0.7115 0.069 Uiso 0.578(16) 1 calc R U P A 1
H11C H 0.5799 -0.1578 0.6345 0.069 Uiso 0.578(16) 1 calc R U P A 1
C10 C 0.5270(2) -0.0300(9) 0.6887(5) 0.0408(17) Uani 0.578(16) 1 d . U P A 1
H10A H 0.5187 0.0342 0.6803 0.061 Uiso 0.578(16) 1 calc R U P A 1
H10B H 0.5385 -0.0332 0.7366 0.061 Uiso 0.578(16) 1 calc R U P A 1
H10C H 0.5113 -0.0772 0.6843 0.061 Uiso 0.578(16) 1 calc R U P A 1
C15 C 0.67144(12) -0.1003(3) 0.8002(3) 0.0626(14) Uani 0.739(5) 1 d . U P D 1
H15A H 0.6545 -0.1067 0.7625 0.094 Uiso 0.739(5) 1 calc R U P D 1
H15B H 0.6663 -0.0612 0.8388 0.094 Uiso 0.739(5) 1 calc R U P D 1
H15C H 0.6777 -0.1638 0.8185 0.094 Uiso 0.739(5) 1 calc R U P D 1
C16 C 0.72272(13) -0.0334(3) 0.8224(3) 0.0775(19) Uani 0.739(5) 1 d . U P D 1
H16A H 0.7370 -0.0022 0.7979 0.116 Uiso 0.739(5) 1 calc R U P D 1
H16B H 0.7307 -0.0937 0.8432 0.116 Uiso 0.739(5) 1 calc R U P D 1
H16C H 0.7182 0.0086 0.8600 0.116 Uiso 0.739(5) 1 calc R U P D 1
C38 C 0.5798(3) 0.1307(11) 0.4609(8) 0.031(2) Uani 0.612(14) 1 d . U P E 1
H38A H 0.5696 0.1057 0.4984 0.038 Uiso 0.612(14) 1 calc R U P E 1
H38B H 0.5929 0.0804 0.4482 0.038 Uiso 0.612(14) 1 calc R U P E 1
C39 C 0.5590(4) 0.1604(13) 0.3984(7) 0.0488(15) Uani 0.612(14) 1 d . U P E 1
H39A H 0.5424 0.1957 0.4117 0.059 Uiso 0.612(14) 1 calc R U P E 1
H39B H 0.5518 0.1055 0.3678 0.059 Uiso 0.612(14) 1 calc R U P E 1
C40 C 0.57967(19) 0.2286(5) 0.3620(3) 0.0482(18) Uani 0.612(14) 1 d . U P E 1
H40A H 0.5943 0.1923 0.3413 0.058 Uiso 0.612(14) 1 calc R U P E 1
H40B H 0.5687 0.2711 0.3257 0.058 Uiso 0.612(14) 1 calc R U P E 1
C41 C 0.5932(4) 0.2839(13) 0.4311(7) 0.041(3) Uani 0.612(14) 1 d . U P E 1
H41A H 0.6123 0.3108 0.4264 0.050 Uiso 0.612(14) 1 calc R U P E 1
H41B H 0.5803 0.3367 0.4408 0.050 Uiso 0.612(14) 1 calc R U P E 1
C43 C 0.6710(3) -0.0749(6) 0.5312(9) 0.045(2) Uani 0.60(3) 1 d . U P F 1
H43A H 0.6865 -0.0751 0.5734 0.054 Uiso 0.60(3) 1 calc R U P F 1
H43B H 0.6772 -0.1124 0.4925 0.054 Uiso 0.60(3) 1 calc R U P F 1
C14A C 0.7239(2) -0.0823(7) 0.7543(6) 0.045(3) Uani 0.261(5) 1 d . U P D 2
H14D H 0.7218 -0.0997 0.7040 0.068 Uiso 0.261(5) 1 calc R U P D 2
H14E H 0.7311 -0.1375 0.7836 0.068 Uiso 0.261(5) 1 calc R U P D 2
H14F H 0.7377 -0.0293 0.7642 0.068 Uiso 0.261(5) 1 calc R U P D 2
C12A C 0.5289(4) -0.0433(13) 0.5607(8) 0.058(3) Uani 0.422(16) 1 d . U P A 2
H12D H 0.5221 0.0228 0.5534 0.086 Uiso 0.422(16) 1 calc R U P A 2
H12E H 0.5122 -0.0864 0.5575 0.086 Uiso 0.422(16) 1 calc R U P A 2
H12F H 0.5404 -0.0604 0.5243 0.086 Uiso 0.422(16) 1 calc R U P A 2
C11A C 0.5581(5) -0.1467(14) 0.6447(12) 0.049(3) Uani 0.422(16) 1 d . U P A 2
H11D H 0.5419 -0.1918 0.6409 0.074 Uiso 0.422(16) 1 calc R U P A 2
H11E H 0.5697 -0.1505 0.6924 0.074 Uiso 0.422(16) 1 calc R U P A 2
H11F H 0.5703 -0.1628 0.6095 0.074 Uiso 0.422(16) 1 calc R U P A 2
C10A C 0.5228(3) -0.0234(13) 0.6630(9) 0.053(3) Uani 0.422(16) 1 d . U P A 2
H10D H 0.5145 0.0351 0.6397 0.080 Uiso 0.422(16) 1 calc R U P A 2
H10E H 0.5290 -0.0113 0.7138 0.080 Uiso 0.422(16) 1 calc R U P A 2
H10F H 0.5082 -0.0743 0.6565 0.080 Uiso 0.422(16) 1 calc R U P A 2
C15A C 0.6731(3) -0.1271(8) 0.7645(8) 0.044(3) Uani 0.261(5) 1 d . U P D 2
H15D H 0.6691 -0.1508 0.7155 0.066 Uiso 0.261(5) 1 calc R U P D 2
H15E H 0.6554 -0.0997 0.7771 0.066 Uiso 0.261(5) 1 calc R U P D 2
H15F H 0.6798 -0.1801 0.7967 0.066 Uiso 0.261(5) 1 calc R U P D 2
C16A C 0.7022(3) -0.0226(6) 0.8550(5) 0.040(2) Uani 0.261(5) 1 d . U P D 2
H16D H 0.7145 0.0345 0.8612 0.060 Uiso 0.261(5) 1 calc R U P D 2
H16E H 0.7121 -0.0753 0.8831 0.060 Uiso 0.261(5) 1 calc R U P D 2
H16F H 0.6838 -0.0089 0.8710 0.060 Uiso 0.261(5) 1 calc R U P D 2
C38A C 0.5751(5) 0.1386(19) 0.4669(14) 0.032(4) Uani 0.388(14) 1 d . U P E 2
H38C H 0.5606 0.1382 0.4991 0.039 Uiso 0.388(14) 1 calc R U P E 2
H38D H 0.5850 0.0758 0.4696 0.039 Uiso 0.388(14) 1 calc R U P E 2
C39A C 0.5603(6) 0.162(2) 0.3881(12) 0.0488(15) Uani 0.388(14) 1 d . U P E 2
H39C H 0.5689 0.1230 0.3537 0.059 Uiso 0.388(14) 1 calc R U P E 2
H39D H 0.5392 0.1502 0.3812 0.059 Uiso 0.388(14) 1 calc R U P E 2
C40A C 0.5662(3) 0.2605(7) 0.3799(6) 0.050(3) Uani 0.388(14) 1 d . U P E 2
H40C H 0.5505 0.2993 0.3945 0.060 Uiso 0.388(14) 1 calc R U P E 2
H40D H 0.5668 0.2744 0.3294 0.060 Uiso 0.388(14) 1 calc R U P E 2
C41A C 0.5937(5) 0.286(2) 0.4229(12) 0.031(3) Uani 0.388(14) 1 d . U P E 2
H41C H 0.5937 0.3532 0.4393 0.037 Uiso 0.388(14) 1 calc R U P E 2
H41D H 0.6099 0.2771 0.3962 0.037 Uiso 0.388(14) 1 calc R U P E 2
C43A C 0.6620(4) -0.0814(10) 0.5134(7) 0.035(2) Uani 0.40(3) 1 d . U P F 2
H43C H 0.6590 -0.1101 0.4654 0.042 Uiso 0.40(3) 1 calc R U P F 2
H43D H 0.6811 -0.1026 0.5390 0.042 Uiso 0.40(3) 1 calc R U P F 2

loop_
_atom_site_aniso_label
_atom_site_aniso_U_11
_atom_site_aniso_U_22
_atom_site_aniso_U_33
_atom_site_aniso_U_23
_atom_site_aniso_U_13
_atom_site_aniso_U_12
O1_3 0.011(4) 0.029(3) 0.037(5) 0.001(3) -0.004(3) 0.000(2)
C1_3 0.017(3) 0.027(3) 0.044(4) 0.006(2) -0.001(2) 0.004(2)
C2_3 0.028(3) 0.040(4) 0.072(5) 0.010(4) 0.022(3) 0.006(3)
C3_3 0.021(4) 0.021(4) 0.048(5) 0.007(3) 0.002(3) 0.001(3)
C4_3 0.042(5) 0.059(5) 0.051(4) 0.008(3) -0.012(3) 0.020(4)
O1_2 0.015(3) 0.029(2) 0.034(3) 0.0015(17) 0.0026(19) -0.0005(18)
C1_2 0.024(2) 0.034(3) 0.040(3) 0.006(2) 0.0078(19) 0.0088(18)
C2_2 0.039(5) 0.033(3) 0.053(4) 0.003(3) 0.000(4) 0.015(3)
C3_2 0.046(4) 0.044(3) 0.040(3) 0.012(2) -0.004(2) 0.007(3)
C4_2 0.042(3) 0.058(4) 0.100(7) 0.013(4) 0.040(4) 0.011(3)
O101_1 0.149(7) 0.096(4) 0.093(7) -0.034(4) 0.019(6) 0.043(6)
C101_1 0.197(13) 0.089(7) 0.097(6) -0.006(5) 0.068(7) 0.022(9)
C102_1 0.083(9) 0.060(3) 0.087(7) 0.008(4) 0.031(6) 0.003(4)
C103_1 0.085(6) 0.054(4) 0.094(5) -0.010(4) 0.026(4) 0.004(4)
C104_1 0.158(9) 0.052(4) 0.068(5) -0.006(3) 0.056(5) 0.005(5)
C5 0.0266(10) 0.0310(11) 0.0234(10) -0.0007(8) 0.0069(8) 0.0027(8)
C6 0.0453(14) 0.0436(14) 0.0305(12) 0.0014(10) 0.0159(10) -0.0008(11)
C7 0.0418(13) 0.0415(13) 0.0292(11) 0.0017(10) 0.0020(10) 0.0165(11)
C8 0.0313(11) 0.0413(13) 0.0350(12) -0.0106(10) 0.0062(9) -0.0068(10)
C9 0.0354(12) 0.0283(11) 0.0533(15) -0.0102(10) 0.0087(11) -0.0161(9)
C13 0.0450(13) 0.0209(10) 0.0399(12) 0.0119(9) 0.0054(10) 0.0111(9)
C17 0.0218(9) 0.0250(10) 0.0378(11) -0.0029(9) 0.0137(8) -0.0020(8)
C18 0.0372(12) 0.0270(11) 0.0467(14) 0.0033(10) 0.0176(10) -0.0038(9)
C19 0.0369(13) 0.0416(13) 0.0449(14) -0.0112(11) 0.0232(11) -0.0051(10)
C20 0.0206(10) 0.0367(12) 0.0558(15) -0.0068(11) 0.0081(10) -0.0012(9)
C21 0.0229(9) 0.0297(10) 0.0250(10) -0.0064(8) -0.0005(8) 0.0037(8)
C22 0.0364(13) 0.073(2) 0.0372(13) -0.0209(13) 0.0143(11) -0.0080(13)
C23 0.0379(13) 0.0508(15) 0.0312(12) -0.0088(11) -0.0086(10) 0.0052(11)
C24 0.0524(16) 0.0286(12) 0.0493(15) -0.0071(11) -0.0081(12) 0.0055(11)
C25 0.0245(9) 0.0210(9) 0.0249(10) 0.0053(8) -0.0012(7) 0.0056(7)
C26 0.0247(11) 0.0398(13) 0.0510(15) 0.0141(11) 0.0069(10) 0.0130(10)
C27 0.0553(16) 0.0354(13) 0.0308(12) 0.0023(10) -0.0153(11) 0.0113(11)
C28 0.0358(11) 0.0191(9) 0.0341(11) 0.0072(8) 0.0047(9) 0.0061(8)
C29 0.0374(11) 0.0249(10) 0.0175(9) -0.0040(7) 0.0068(8) -0.0030(8)
C30 0.0614(17) 0.0544(16) 0.0315(12) -0.0140(12) 0.0242(12) -0.0134(13)
C31 0.0523(15) 0.0477(14) 0.0207(11) 0.0013(10) -0.0053(10) 0.0077(12)
C32 0.0618(16) 0.0288(11) 0.0319(12) -0.0095(9) 0.0072(11) -0.0103(11)
C33 0.0204(9) 0.0218(9) 0.0249(9) 0.0001(7) 0.0072(7) -0.0018(7)
C34 0.0230(10) 0.0394(13) 0.0390(12) 0.0074(10) 0.0070(9) 0.0062(9)
C35 0.0350(12) 0.0287(11) 0.0478(14) -0.0015(10) 0.0177(10) -0.0104(9)
C36 0.0314(11) 0.0367(12) 0.0261(10) -0.0035(9) 0.0099(8) -0.0003(9)
C37 0.090(2) 0.0423(15) 0.0401(14) 0.0106(12) 0.0430(16) 0.0211(15)
C42 0.0609(16) 0.0243(11) 0.0396(13) -0.0077(9) 0.0272(12) 0.0014(10)
C44 0.0634(17) 0.0176(10) 0.0472(15) -0.0069(10) 0.0109(12) -0.0035(10)
C45 0.0312(11) 0.0166(9) 0.0391(12) 0.0015(8) 0.0084(9) 0.0004(8)
O1 0.0181(6) 0.0200(6) 0.0215(6) -0.0003(5) 0.0017(5) -0.0013(5)
O3 0.0189(6) 0.0268(7) 0.0263(7) 0.0007(6) 0.0062(5) 0.0009(5)
O4 0.0225(7) 0.0207(7) 0.0382(8) -0.0054(6) 0.0061(6) -0.0059(5)
O5 0.0178(6) 0.0175(6) 0.0216(6) 0.0026(5) 0.0009(5) 0.0019(5)
O6 0.0244(7) 0.0175(6) 0.0277(7) 0.0076(5) 0.0055(6) 0.0045(5)
O7 0.0208(6) 0.0210(7) 0.0280(7) -0.0016(6) 0.0078(5) -0.0002(5)
O8 0.0181(6) 0.0269(7) 0.0242(7) -0.0040(6) -0.0009(5) 0.0048(5)
O9 0.0192(6) 0.0139(6) 0.0215(6) 0.0010(5) 0.0033(5) 0.0027(5)
O10 0.0211(6) 0.0149(6) 0.0199(6) 0.0005(5) -0.0014(5) 0.0034(5)
O11 0.0237(7) 0.0218(7) 0.0186(6) -0.0026(5) 0.0045(5) 0.0020(5)
O12 0.0197(6) 0.0177(6) 0.0210(6) -0.0014(5) 0.0054(5) -0.0017(5)
O13 0.0381(8) 0.0223(7) 0.0201(7) -0.0006(5) 0.0122(6) 0.0001(6)
O14 0.0375(8) 0.0226(7) 0.0203(7) 0.0030(6) -0.0088(6) -0.0086(6)
O15 0.0319(7) 0.0146(6) 0.0256(7) -0.0028(5) 0.0074(6) 0.0003(5)
Si1 0.0154(2) 0.0186(2) 0.0243(3) -0.0006(2) 0.00128(19) -0.00131(19)
Si2 0.0160(2) 0.0165(2) 0.0200(2) 0.00170(19) 0.00204(18) 0.00221(18)
Si3 0.0166(2) 0.0121(2) 0.0153(2) 0.00020(17) 0.00224(17) 0.00111(17)
Ce1 0.01745(5) 0.01211(5) 0.01298(5) -0.00021(4) 0.00144(3) 0.00011(4)
C14 0.044(2) 0.0218(15) 0.057(2) 0.0065(14) 0.0151(16) 0.0123(13)
C12 0.051(5) 0.078(7) 0.065(4) -0.023(4) -0.003(3) -0.031(4)
C11 0.049(6) 0.025(3) 0.065(6) -0.002(3) 0.012(4) -0.012(3)
C10 0.031(3) 0.035(3) 0.058(4) -0.009(4) 0.015(3) -0.014(2)
C15 0.105(4) 0.030(2) 0.064(3) 0.026(2) 0.046(3) 0.020(2)
C16 0.105(4) 0.041(2) 0.068(3) 0.002(2) -0.042(3) 0.032(2)
C38 0.045(5) 0.023(3) 0.022(3) -0.0024(19) -0.009(3) -0.010(3)
C39 0.060(2) 0.0390(14) 0.037(4) 0.005(2) -0.023(2) -0.0148(14)
C40 0.069(4) 0.040(3) 0.026(2) 0.0069(18) -0.018(2) -0.016(3)
C41 0.057(5) 0.032(4) 0.026(4) 0.011(3) -0.019(3) -0.013(3)
C43 0.052(4) 0.023(2) 0.069(6) -0.014(3) 0.035(4) 0.000(3)
C14A 0.050(5) 0.029(5) 0.060(6) 0.026(4) 0.017(4) 0.017(4)
C12A 0.052(7) 0.059(7) 0.058(5) -0.014(4) -0.001(4) -0.028(5)
C11A 0.045(7) 0.030(4) 0.074(10) -0.014(4) 0.016(6) -0.014(4)
C10A 0.043(5) 0.044(5) 0.077(8) -0.015(6) 0.024(5) -0.021(4)
C15A 0.047(5) 0.022(4) 0.058(7) 0.015(4) -0.002(5) -0.001(4)
C16A 0.067(7) 0.016(4) 0.036(4) 0.014(3) 0.002(4) 0.000(4)
C38A 0.037(6) 0.027(5) 0.028(5) 0.002(4) -0.009(4) -0.007(4)
C39A 0.060(2) 0.0390(14) 0.037(4) 0.005(2) -0.023(2) -0.0148(14)
C40A 0.057(5) 0.046(4) 0.037(4) 0.007(3) -0.021(4) -0.007(4)
C41A 0.042(6) 0.026(5) 0.021(4) 0.013(4) -0.003(3) -0.004(4)
C43A 0.053(6) 0.021(3) 0.031(4) -0.007(3) 0.008(4) 0.011(3)

loop_
_atom_type_symbol
_atom_type_description
_atom_type_scat_dispersion_real
_atom_type_scat_dispersion_imag
_atom_type_scat_source
C C 0.0033 0.0016 'International Tables Vol C Tables 4.2.6.8 and 6.1.1.4'
H H 0.0000 0.0000 'International Tables Vol C Tables 4.2.6.8 and 6.1.1.4'
O O 0.0106 0.0060 'International Tables Vol C Tables 4.2.6.8 and 6.1.1.4'
Si Si 0.0817 0.0704 'International Tables Vol C Tables 4.2.6.8 and 6.1.1.4'
Ce Ce -0.2486 2.6331 'International Tables Vol C Tables 4.2.6.8 and 6.1.1.4'

loop_
_geom_angle_atom_site_label_1
_geom_angle_atom_site_label_2
_geom_angle_atom_site_label_3
_geom_angle
C1_3 O1_3 Si1 127.6(15)
O1_3 C1_3 C4_3 104.8(10)
O1_3 C1_3 C2_3 106.1(10)
C4_3 C1_3 C2_3 112.1(8)
O1_3 C1_3 C3_3 111.6(12)
C4_3 C1_3 C3_3 110.6(11)
C2_3 C1_3 C3_3 111.4(10)
C1_3 C2_3 H2A_3 109.5
C1_3 C2_3 H2B_3 109.5
H2A_3 C2_3 H2B_3 109.5
C1_3 C2_3 H2C_3 109.5
H2A_3 C2_3 H2C_3 109.5
H2B_3 C2_3 H2C_3 109.5
C1_3 C3_3 H3A_3 109.5
C1_3 C3_3 H3B_3 109.5
H3A_3 C3_3 H3B_3 109.5
C1_3 C3_3 H3C_3 109.5
H3A_3 C3_3 H3C_3 109.5
H3B_3 C3_3 H3C_3 109.5
C1_3 C4_3 H4A_3 109.5
C1_3 C4_3 H4B_3 109.5
H4A_3 C4_3 H4B_3 109.5
C1_3 C4_3 H4C_3 109.5
H4A_3 C4_3 H4C_3 109.5
H4B_3 C4_3 H4C_3 109.5
C1_2 O1_2 Si1 133.2(11)
O1_2 C1_2 C2_2 112.2(9)
O1_2 C1_2 C4_2 108.1(8)
C2_2 C1_2 C4_2 110.3(8)
O1_2 C1_2 C3_2 105.5(8)
C2_2 C1_2 C3_2 109.9(9)
C4_2 C1_2 C3_2 110.8(6)
C1_2 C2_2 H2D_2 109.5
C1_2 C2_2 H2E_2 109.5
H2D_2 C2_2 H2E_2 109.5
C1_2 C2_2 H2F_2 109.5
H2D_2 C2_2 H2F_2 109.5
H2E_2 C2_2 H2F_2 109.5
C1_2 C3_2 H3D_2 109.5
C1_2 C3_2 H3E_2 109.5
H3D_2 C3_2 H3E_2 109.5
C1_2 C3_2 H3F_2 109.5
H3D_2 C3_2 H3F_2 109.5
H3E_2 C3_2 H3F_2 109.5
C1_2 C4_2 H4D_2 109.5
C1_2 C4_2 H4E_2 109.5
H4D_2 C4_2 H4E_2 109.5
C1_2 C4_2 H4F_2 109.5
H4D_2 C4_2 H4F_2 109.5
H4E_2 C4_2 H4F_2 109.5
C101_1 O101_1 C104_1 113.1(8)
O101_1 C101_1 C102_1 107.0(7)
O101_1 C101_1 H10A_1 110.3
C102_1 C101_1 H10A_1 110.3
O101_1 C101_1 H10B_1 110.3
C102_1 C101_1 H10B_1 110.3
H10A_1 C101_1 H10B_1 108.6
C103_1 C102_1 C101_1 103.5(7)
C103_1 C102_1 H10C_1 111.1
C101_1 C102_1 H10C_1 111.1
C103_1 C102_1 H10D_1 111.1
C101_1 C102_1 H10D_1 111.1
H10C_1 C102_1 H10D_1 109.0
C104_1 C103_1 C102_1 112.9(7)
C104_1 C103_1 H10E_1 109.0
C102_1 C103_1 H10E_1 109.0
C104_1 C103_1 H10F_1 109.0
C102_1 C103_1 H10F_1 109.0
H10E_1 C103_1 H10F_1 107.8
C103_1 C104_1 O101_1 102.0(7)
C103_1 C104_1 H10G_1 111.4
O101_1 C104_1 H10G_1 111.4
C103_1 C104_1 H10H_1 111.4
O101_1 C104_1 H10H_1 111.4
H10G_1 C104_1 H10H_1 109.2
O3 C5 C8 108.22(18)
O3 C5 C7 111.05(17)
C8 C5 C7 110.69(19)
O3 C5 C6 105.33(17)
C8 C5 C6 110.32(19)
C7 C5 C6 111.1(2)
C5 C6 H6A 109.5
C5 C6 H6B 109.5
H6A C6 H6B 109.5
C5 C6 H6C 109.5
H6A C6 H6C 109.5
H6B C6 H6C 109.5
C5 C7 H7A 109.5
C5 C7 H7B 109.5
H7A C7 H7B 109.5
C5 C7 H7C 109.5
H7A C7 H7C 109.5
H7B C7 H7C 109.5
C5 C8 H8A 109.5
C5 C8 H8B 109.5
H8A C8 H8B 109.5
C5 C8 H8C 109.5
H8A C8 H8C 109.5
H8B C8 H8C 109.5
C11A C9 C10A 118.9(13)
C11A C9 O4 111.6(9)
C10A C9 O4 115.0(7)
C11A C9 C12A 111.4(10)
C10A C9 C12A 88.8(11)
O4 C9 C12A 108.3(7)
O4 C9 C12 105.2(6)
O4 C9 C10 110.3(4)
C12 C9 C10 125.3(7)
O4 C9 C11 102.2(6)
C12 C9 C11 107.3(8)
C10 C9 C11 104.2(8)
O6 C13 C14A 116.2(4)
O6 C13 C15A 108.9(5)
C14A C13 C15A 116.5(7)
O6 C13 C16 112.1(2)
O6 C13 C15 105.6(2)
C16 C13 C15 116.1(4)
O6 C13 C14 106.6(2)
C16 C13 C14 108.8(3)
C15 C13 C14 107.2(3)
O6 C13 C16A 102.9(3)
C14A C13 C16A 105.2(7)
C15A C13 C16A 105.6(7)
O7 C17 C18 110.08(17)
O7 C17 C19 105.47(17)
C18 C17 C19 110.7(2)
O7 C17 C20 108.83(18)
C18 C17 C20 111.36(19)
C19 C17 C20 110.18(19)
C17 C18 H18A 109.5
C17 C18 H18B 109.5
H18A C18 H18B 109.5
C17 C18 H18C 109.5
H18A C18 H18C 109.5
H18B C18 H18C 109.5
C17 C19 H19A 109.5
C17 C19 H19B 109.5
H19A C19 H19B 109.5
C17 C19 H19C 109.5
H19A C19 H19C 109.5
H19B C19 H19C 109.5
C17 C20 H20A 109.5
C17 C20 H20B 109.5
H20A C20 H20B 109.5
C17 C20 H20C 109.5
H20A C20 H20C 109.5
H20B C20 H20C 109.5
O8 C21 C24 108.11(19)
O8 C21 C22 110.70(18)
C24 C21 C22 110.4(2)
O8 C21 C23 105.73(17)
C24 C21 C23 110.4(2)
C22 C21 C23 111.4(2)
C21 C22 H22A 109.5
C21 C22 H22B 109.5
H22A C22 H22B 109.5
C21 C22 H22C 109.5
H22A C22 H22C 109.5
H22B C22 H22C 109.5
C21 C23 H23A 109.5
C21 C23 H23B 109.5
H23A C23 H23B 109.5
C21 C23 H23C 109.5
H23A C23 H23C 109.5
H23B C23 H23C 109.5
C21 C24 H24A 109.5
C21 C24 H24B 109.5
H24A C24 H24B 109.5
C21 C24 H24C 109.5
H24A C24 H24C 109.5
H24B C24 H24C 109.5
O10 C25 C27 105.43(17)
O10 C25 C28 111.24(16)
C27 C25 C28 110.13(19)
O10 C25 C26 109.30(16)
C27 C25 C26 110.9(2)
C28 C25 C26 109.81(19)
C25 C26 H26A 109.5
C25 C26 H26B 109.5
H26A C26 H26B 109.5
C25 C26 H26C 109.5
H26A C26 H26C 109.5
H26B C26 H26C 109.5
C25 C27 H27A 109.5
C25 C27 H27B 109.5
H27A C27 H27B 109.5
C25 C27 H27C 109.5
H27A C27 H27C 109.5
H27B C27 H27C 109.5
C25 C28 H28A 109.5
C25 C28 H28B 109.5
H28A C28 H28B 109.5
C25 C28 H28C 109.5
H28A C28 H28C 109.5
H28B C28 H28C 109.5
O11 C29 C32 108.34(17)
O11 C29 C31 110.93(17)
C32 C29 C31 111.0(2)
O11 C29 C30 105.30(18)
C32 C29 C30 111.1(2)
C31 C29 C30 110.0(2)
C29 C30 H30A 109.5
C29 C30 H30B 109.5
H30A C30 H30B 109.5
C29 C30 H30C 109.5
H30A C30 H30C 109.5
H30B C30 H30C 109.5
C29 C31 H31A 109.5
C29 C31 H31B 109.5
H31A C31 H31B 109.5
C29 C31 H31C 109.5
H31A C31 H31C 109.5
H31B C31 H31C 109.5
C29 C32 H32A 109.5
C29 C32 H32B 109.5
H32A C32 H32B 109.5
C29 C32 H32C 109.5
H32A C32 H32C 109.5
H32B C32 H32C 109.5
O12 C33 C34 108.92(16)
O12 C33 C35 105.23(16)
C34 C33 C35 111.12(18)
O12 C33 C36 110.59(16)
C34 C33 C36 110.83(18)
C35 C33 C36 110.01(18)
C33 C34 H34A 109.5
C33 C34 H34B 109.5
H34A C34 H34B 109.5
C33 C34 H34C 109.5
H34A C34 H34C 109.5
H34B C34 H34C 109.5
C33 C35 H35A 109.5
C33 C35 H35B 109.5
H35A C35 H35B 109.5
C33 C35 H35C 109.5
H35A C35 H35C 109.5
H35B C35 H35C 109.5
C33 C36 H36A 109.5
C33 C36 H36B 109.5
H36A C36 H36B 109.5
C33 C36 H36C 109.5
H36A C36 H36C 109.5
H36B C36 H36C 109.5
O13 C37 H37A 109.5
O13 C37 H37B 109.5
H37A C37 H37B 109.5
O13 C37 H37C 109.5
H37A C37 H37C 109.5
H37B C37 H37C 109.5
O15 C42 C43A 104.0(6)
O15 C42 C43 106.2(4)
O15 C42 H42A 110.5
C43 C42 H42A 110.5
O15 C42 H42B 110.5
C43 C42 H42B 110.5
H42A C42 H42B 108.7
O15 C42 H42C 110.9
C43A C42 H42C 110.9
O15 C42 H42D 110.9
C43A C42 H42D 110.9
H42C C42 H42D 109.0
C43A C44 C45 106.2(6)
C45 C44 C43 99.4(4)
C45 C44 H44A 111.9
C43 C44 H44A 111.9
C45 C44 H44B 111.9
C43 C44 H44B 111.9
H44A C44 H44B 109.6
C43A C44 H44C 110.5
C45 C44 H44C 110.5
C43A C44 H44D 110.5
C45 C44 H44D 110.5
H44C C44 H44D 108.7
O15 C45 C44 104.70(18)
O15 C45 H45A 110.8
C44 C45 H45A 110.8
O15 C45 H45B 110.8
C44 C45 H45B 110.8
H45A C45 H45B 108.9
Si1 O1 Ce1 163.61(8)
C5 O3 Si1 131.50(12)
C9 O4 Si1 133.23(14)
Si2 O5 Ce1 154.28(8)
C13 O6 Si2 131.53(14)
C17 O7 Si2 131.69(13)
C21 O8 Si2 130.39(12)
Si3 O9 Ce1 169.23(8)
C25 O10 Si3 129.79(12)
C29 O11 Si3 131.94(13)
C33 O12 Si3 132.40(12)
C37 O13 Ce1 175.04(19)
C41 O14 C38 110.2(9)
C38A O14 C41A 109.3(13)
C41 O14 Ce1 121.1(7)
C38 O14 Ce1 125.8(6)
C38A O14 Ce1 128.0(10)
C41A O14 Ce1 121.8(9)
C42 O15 C45 109.55(15)
C42 O15 Ce1 122.20(12)
C45 O15 Ce1 123.86(11)
O1 Si1 O1_2 110.3(6)
O1 Si1 O3 113.21(7)
O1_2 Si1 O3 109.0(5)
O1 Si1 O4 106.21(8)
O1_2 Si1 O4 106.5(5)
O3 Si1 O4 111.41(8)
O1 Si1 O1_3 117.8(8)
O3 Si1 O1_3 102.4(7)
O4 Si1 O1_3 105.6(7)
O5 Si2 O6 106.31(7)
O5 Si2 O7 114.02(8)
O6 Si2 O7 105.53(7)
O5 Si2 O8 112.28(7)
O6 Si2 O8 112.22(8)
O7 Si2 O8 106.39(7)
O9 Si3 O11 113.86(7)
O9 Si3 O10 106.51(7)
O11 Si3 O10 105.87(7)
O9 Si3 O12 112.97(7)
O11 Si3 O12 105.16(7)
O10 Si3 O12 112.36(7)
O13 Ce1 O9 94.23(5)
O13 Ce1 O5 96.88(6)
O9 Ce1 O5 104.83(5)
O13 Ce1 O1 155.93(5)
O9 Ce1 O1 99.98(5)
O5 Ce1 O1 98.12(5)
O13 Ce1 O15 80.66(5)
O9 Ce1 O15 169.34(5)
O5 Ce1 O15 85.16(5)
O1 Ce1 O15 81.96(5)
O13 Ce1 O14 80.11(6)
O9 Ce1 O14 91.78(5)
O5 Ce1 O14 163.32(5)
O1 Ce1 O14 80.12(5)
O15 Ce1 O14 78.17(5)
C13 C14 H14A 109.5
C13 C14 H14B 109.5
H14A C14 H14B 109.5
C13 C14 H14C 109.5
H14A C14 H14C 109.5
H14B C14 H14C 109.5
C9 C12 H12A 109.5
C9 C12 H12B 109.5
H12A C12 H12B 109.5
C9 C12 H12C 109.5
H12A C12 H12C 109.5
H12B C12 H12C 109.5
C9 C11 H11A 109.5
C9 C11 H11B 109.5
H11A C11 H11B 109.5
C9 C11 H11C 109.5
H11A C11 H11C 109.5
H11B C11 H11C 109.5
C9 C10 H10A 109.5
C9 C10 H10B 109.5
H10A C10 H10B 109.5
C9 C10 H10C 109.5
H10A C10 H10C 109.5
H10B C10 H10C 109.5
C13 C15 H15A 109.5
C13 C15 H15B 109.5
H15A C15 H15B 109.5
C13 C15 H15C 109.5
H15A C15 H15C 109.5
H15B C15 H15C 109.5
C13 C16 H16A 109.5
C13 C16 H16B 109.5
H16A C16 H16B 109.5
C13 C16 H16C 109.5
H16A C16 H16C 109.5
H16B C16 H16C 109.5
O14 C38 C39 105.4(11)
O14 C38 H38A 110.7
C39 C38 H38A 110.7
O14 C38 H38B 110.7
C39 C38 H38B 110.7
H38A C38 H38B 108.8
C38 C39 C40 98.9(12)
C38 C39 H39A 112.0
C40 C39 H39A 112.0
C38 C39 H39B 112.0
C40 C39 H39B 112.0
H39A C39 H39B 109.7
C41 C40 C39 96.6(9)
C41 C40 H40A 112.4
C39 C40 H40A 112.4
C41 C40 H40B 112.4
C39 C40 H40B 112.4
H40A C40 H40B 110.0
O14 C41 C40 105.4(11)
O14 C41 H41A 110.7
C40 C41 H41A 110.7
O14 C41 H41B 110.7
C40 C41 H41B 110.7
H41A C41 H41B 108.8
C42 C43 C44 98.0(7)
C42 C43 H43A 112.2
C44 C43 H43A 112.2
C42 C43 H43B 112.2
C44 C43 H43B 112.2
H43A C43 H43B 109.8
C13 C14A H14D 109.5
C13 C14A H14E 109.5
H14D C14A H14E 109.5
C13 C14A H14F 109.5
H14D C14A H14F 109.5
H14E C14A H14F 109.5
C9 C12A H12D 109.5
C9 C12A H12E 109.5
H12D C12A H12E 109.5
C9 C12A H12F 109.5
H12D C12A H12F 109.5
H12E C12A H12F 109.5
C9 C11A H11D 109.5
C9 C11A H11E 109.5
H11D C11A H11E 109.5
C9 C11A H11F 109.5
H11D C11A H11F 109.5
H11E C11A H11F 109.5
C9 C10A H10D 109.5
C9 C10A H10E 109.5
H10D C10A H10E 109.5
C9 C10A H10F 109.5
H10D C10A H10F 109.5
H10E C10A H10F 109.5
C13 C15A H15D 109.5
C13 C15A H15E 109.5
H15D C15A H15E 109.5
C13 C15A H15F 109.5
H15D C15A H15F 109.5
H15E C15A H15F 109.5
C13 C16A H16D 109.5
C13 C16A H16E 109.5
H16D C16A H16E 109.5
C13 C16A H16F 109.5
H16D C16A H16F 109.5
H16E C16A H16F 109.5
O14 C38A C39A 103.8(18)
O14 C38A H38C 111.0
C39A C38A H38C 111.0
O14 C38A H38D 111.0
C39A C38A H38D 111.0
H38C C38A H38D 109.0
C40A C39A C38A 104.2(19)
C40A C39A H39C 110.9
C38A C39A H39C 110.9
C40A C39A H39D 110.9
C38A C39A H39D 110.9
H39C C39A H39D 108.9
C39A C40A C41A 110.3(16)
C39A C40A H40C 109.6
C41A C40A H40C 109.6
C39A C40A H40D 109.6
C41A C40A H40D 109.6
H40C C40A H40D 108.1
C40A C41A O14 102.9(15)
C40A C41A H41C 111.2
O14 C41A H41C 111.2
C40A C41A H41D 111.2
O14 C41A H41D 111.2
H41C C41A H41D 109.1
C44 C43A C42 109.9(9)
C44 C43A H43C 109.7
C42 C43A H43C 109.7
C44 C43A H43D 109.7
C42 C43A H43D 109.7
H43C C43A H43D 108.2

loop_
_geom_bond_atom_site_label_1
_geom_bond_atom_site_label_2
_geom_bond_distance
O1_3 C1_3 1.455(12)
O1_3 Si1 1.647(17)
C1_3 C4_3 1.508(10)
C1_3 C2_3 1.519(10)
C1_3 C3_3 1.522(10)
C2_3 H2A_3 0.9800
C2_3 H2B_3 0.9800
C2_3 H2C_3 0.9800
C3_3 H3A_3 0.9800
C3_3 H3B_3 0.9800
C3_3 H3C_3 0.9800
C4_3 H4A_3 0.9800
C4_3 H4B_3 0.9800
C4_3 H4C_3 0.9800
O1_2 C1_2 1.441(9)
O1_2 Si1 1.616(13)
C1_2 C2_2 1.512(9)
C1_2 C4_2 1.515(8)
C1_2 C3_2 1.532(8)
C2_2 H2D_2 0.9800
C2_2 H2E_2 0.9800
C2_2 H2F_2 0.9800
C3_2 H3D_2 0.9800
C3_2 H3E_2 0.9800
C3_2 H3F_2 0.9800
C4_2 H4D_2 0.9800
C4_2 H4E_2 0.9800
C4_2 H4F_2 0.9800
O101_1 C101_1 1.398(11)
O101_1 C104_1 1.498(11)
C101_1 C102_1 1.506(10)
C101_1 H10A_1 0.9900
C101_1 H10B_1 0.9900
C102_1 C103_1 1.490(10)
C102_1 H10C_1 0.9900
C102_1 H10D_1 0.9900
C103_1 C104_1 1.440(9)
C103_1 H10E_1 0.9900
C103_1 H10F_1 0.9900
C104_1 H10G_1 0.9900
C104_1 H10H_1 0.9900
C5 O3 1.438(2)
C5 C8 1.518(3)
C5 C7 1.520(3)
C5 C6 1.526(3)
C6 H6A 0.9800
C6 H6B 0.9800
C6 H6C 0.9800
C7 H7A 0.9800
C7 H7B 0.9800
C7 H7C 0.9800
C8 H8A 0.9800
C8 H8B 0.9800
C8 H8C 0.9800
C9 C11A 1.424(19)
C9 C10A 1.426(14)
C9 O4 1.441(3)
C9 C12A 1.490(15)
C9 C12 1.552(11)
C9 C10 1.579(9)
C9 C11 1.584(13)
C13 O6 1.439(2)
C13 C14A 1.461(10)
C13 C15A 1.476(11)
C13 C16 1.488(5)
C13 C15 1.511(5)
C13 C14 1.564(4)
C13 C16A 1.644(10)
C17 O7 1.442(2)
C17 C18 1.521(3)
C17 C19 1.525(3)
C17 C20 1.526(3)
C18 H18A 0.9800
C18 H18B 0.9800
C18 H18C 0.9800
C19 H19A 0.9800
C19 H19B 0.9800
C19 H19C 0.9800
C20 H20A 0.9800
C20 H20B 0.9800
C20 H20C 0.9800
C21 O8 1.441(2)
C21 C24 1.512(3)
C21 C22 1.516(3)
C21 C23 1.519(3)
C22 H22A 0.9800
C22 H22B 0.9800
C22 H22C 0.9800
C23 H23A 0.9800
C23 H23B 0.9800
C23 H23C 0.9800
C24 H24A 0.9800
C24 H24B 0.9800
C24 H24C 0.9800
C25 O10 1.445(2)
C25 C27 1.517(3)
C25 C28 1.521(3)
C25 C26 1.525(3)
C26 H26A 0.9800
C26 H26B 0.9800
C26 H26C 0.9800
C27 H27A 0.9800
C27 H27B 0.9800
C27 H27C 0.9800
C28 H28A 0.9800
C28 H28B 0.9800
C28 H28C 0.9800
C29 O11 1.436(2)
C29 C32 1.517(3)
C29 C31 1.517(3)
C29 C30 1.519(3)
C30 H30A 0.9800
C30 H30B 0.9800
C30 H30C 0.9800
C31 H31A 0.9800
C31 H31B 0.9800
C31 H31C 0.9800
C32 H32A 0.9800
C32 H32B 0.9800
C32 H32C 0.9800
C33 O12 1.438(2)
C33 C34 1.519(3)
C33 C35 1.523(3)
C33 C36 1.524(3)
C34 H34A 0.9800
C34 H34B 0.9800
C34 H34C 0.9800
C35 H35A 0.9800
C35 H35B 0.9800
C35 H35C 0.9800
C36 H36A 0.9800
C36 H36B 0.9800
C36 H36C 0.9800
C37 O13 1.395(3)
C37 H37A 0.9800
C37 H37B 0.9800
C37 H37C 0.9800
C42 O15 1.445(3)
C42 C43A 1.521(13)
C42 C43 1.540(11)
C42 H42A 0.9900
C42 H42B 0.9900
C42 H42C 0.9900
C42 H42D 0.9900
C44 C43A 1.382(17)
C44 C45 1.510(3)
C44 C43 1.610(10)
C44 H44A 0.9900
C44 H44B 0.9900
C44 H44C 0.9900
C44 H44D 0.9900
C45 O15 1.459(2)
C45 H45A 0.9900
C45 H45B 0.9900
O1 Si1 1.6043(14)
O1 Ce1 2.1546(13)
O3 Si1 1.6279(15)
O4 Si1 1.6284(15)
O5 Si2 1.6030(13)
O5 Ce1 2.1380(13)
O6 Si2 1.6293(14)
O7 Si2 1.6318(14)
O8 Si2 1.6322(14)
O9 Si3 1.6043(13)
O9 Ce1 2.1363(13)
O10 Si3 1.6304(13)
O11 Si3 1.6258(14)
O12 Si3 1.6314(14)
O13 Ce1 2.0937(14)
O14 C41 1.389(16)
O14 C38 1.453(16)
O14 C38A 1.47(3)
O14 C41A 1.53(2)
O14 Ce1 2.5209(14)
O15 Ce1 2.5176(13)
C14 H14A 0.9800
C14 H14B 0.9800
C14 H14C 0.9800
C12 H12A 0.9800
C12 H12B 0.9800
C12 H12C 0.9800
C11 H11A 0.9800
C11 H11B 0.9800
C11 H11C 0.9800
C10 H10A 0.9800
C10 H10B 0.9800
C10 H10C 0.9800
C15 H15A 0.9800
C15 H15B 0.9800
C15 H15C 0.9800
C16 H16A 0.9800
C16 H16B 0.9800
C16 H16C 0.9800
C38 C39 1.47(2)
C38 H38A 0.9900
C38 H38B 0.9900
C39 C40 1.600(18)
C39 H39A 0.9900
C39 H39B 0.9900
C40 C41 1.570(16)
C40 H40A 0.9900
C40 H40B 0.9900
C41 H41A 0.9900
C41 H41B 0.9900
C43 H43A 0.9900
C43 H43B 0.9900
C14A H14D 0.9800
C14A H14E 0.9800
C14A H14F 0.9800
C12A H12D 0.9800
C12A H12E 0.9800
C12A H12F 0.9800
C11A H11D 0.9800
C11A H11E 0.9800
C11A H11F 0.9800
C10A H10D 0.9800
C10A H10E 0.9800
C10A H10F 0.9800
C15A H15D 0.9800
C15A H15E 0.9800
C15A H15F 0.9800
C16A H16D 0.9800
C16A H16E 0.9800
C16A H16F 0.9800
C38A C39A 1.58(4)
C38A H38C 0.9900
C38A H38D 0.9900
C39A C40A 1.42(3)
C39A H39C 0.9900
C39A H39D 0.9900
C40A C41A 1.45(3)
C40A H40C 0.9900
C40A H40D 0.9900
C41A H41C 0.9900
C41A H41D 0.9900
C43A H43C 0.9900
C43A H43D 0.9900
